data_2209955
loop_
_publ_author_name
'Silva, Luiz Everson da'
'Joussef, Antonio Carlos'
'Foro, Sabine'
'Schmidt, Boris'

_publ_section_title 2,2-Dimethyl-5-[(4-<i>p</i>-tolylthiazol-2-ylamino)methylene]-1,3-dioxane-4,6-dione
_journal_coeditor_code NC2019
_journal_issue 8
_journal_name_full 'Acta Crystallographica Section E'
_journal_page_first o3215
_journal_page_last o3216
_journal_paper_doi 10.1107/S1600536806025116
_journal_volume 62
_journal_year 2006
_chemical_formula_iupac 'C17 H16 N2 O4 S'
_chemical_formula_moiety 'C17 H16 N2 O4 S'
_chemical_formula_sum 'C17 H16 N2 O4 S'
_chemical_formula_weight 344.38
_chemical_name_systematic
;
2,2-Dimethyl-5-[(4-p-tolylthiazol-2-ylamino)methylene]-1,3-
dioxane-4,6-dione
;
_space_group_IT_number 2
_symmetry_cell_setting triclinic
_symmetry_space_group_name_Hall '-P 1'
_symmetry_space_group_name_H-M 'P -1'
_atom_sites_solution_hydrogens geom
_atom_sites_solution_primary direct
_atom_sites_solution_secondary difmap
_audit_creation_method SHELXL-97
_cell_angle_alpha 71.034(9)
_cell_angle_beta 78.564(9)
_cell_angle_gamma 76.671(9)
_cell_formula_units_Z 2
_cell_length_a 7.7951(8)
_cell_length_b 9.5345(9)
_cell_length_c 11.8050(10)
_cell_measurement_reflns_used 25
_cell_measurement_temperature 299(2)
_cell_measurement_theta_max 23.57
_cell_measurement_theta_min 6.55
_cell_volume 800.11(14)
_computing_cell_refinement 'CAD-4 Software'
_computing_data_collection 'CAD-4 Software (Nonius, 1996)'
_computing_data_reduction 'REDU4 (Stoe & Cie, 1987)'
_computing_molecular_graphics 'ORTEP-3 (Farrugia, 1997)'
_computing_publication_material SHELXL97
_computing_structure_refinement 'SHELXL97 (Sheldrick, 1997)'
_computing_structure_solution 'SHELXS97 (Sheldrick, 1997)'
_diffrn_ambient_temperature 299(2)
_diffrn_measured_fraction_theta_full 1.000
_diffrn_measured_fraction_theta_max 1.000
_diffrn_measurement_device_type 'Nonius CAD-4'
_diffrn_measurement_method \w/2\q
_diffrn_radiation_monochromator graphite
_diffrn_radiation_source 'fine-focus sealed tube'
_diffrn_radiation_type CuK\a
_diffrn_radiation_wavelength 1.54180
_diffrn_reflns_av_R_equivalents 0.0530
_diffrn_reflns_av_sigmaI/netI 0.0627
_diffrn_reflns_limit_h_max 9
_diffrn_reflns_limit_h_min -9
_diffrn_reflns_limit_k_max 11
_diffrn_reflns_limit_k_min -11
_diffrn_reflns_limit_l_max 14
_diffrn_reflns_limit_l_min -14
_diffrn_reflns_number 5625
_diffrn_reflns_theta_full 66.94
_diffrn_reflns_theta_max 66.94
_diffrn_reflns_theta_min 4.00
_diffrn_standards_decay_% 2.5
_diffrn_standards_interval_time 120
_diffrn_standards_number 3
_exptl_absorpt_coefficient_mu 2.017
_exptl_absorpt_correction_T_max 0.9979
_exptl_absorpt_correction_T_min 0.8144
_exptl_absorpt_correction_type psi-scan
_exptl_absorpt_process_details '(North <i>et al.</i>,  1968)'
_exptl_crystal_colour 'light brown'
_exptl_crystal_density_diffrn 1.429
_exptl_crystal_density_method 'not measured'
_exptl_crystal_description prism
_exptl_crystal_F_000 360
_exptl_crystal_size_max 0.20
_exptl_crystal_size_mid 0.11
_exptl_crystal_size_min 0.05
_refine_diff_density_max 0.206
_refine_diff_density_min -0.343
_refine_ls_extinction_method none
_refine_ls_goodness_of_fit_ref 1.009
_refine_ls_hydrogen_treatment mixed
_refine_ls_matrix_type full
_refine_ls_number_parameters 223
_refine_ls_number_reflns 2854
_refine_ls_number_restraints 0
_refine_ls_restrained_S_all 1.009
_refine_ls_R_factor_all 0.0732
_refine_ls_R_factor_gt 0.0454
_refine_ls_shift/su_max 0.005
_refine_ls_shift/su_mean 0.000
_refine_ls_structure_factor_coef Fsqd
_refine_ls_weighting_details 'calc w=1/[\s^2^(Fo^2^)+(0.0462P)^2^+0.1684P] where P=(Fo^2^+2Fc^2^)/3'
_refine_ls_weighting_scheme calc
_refine_ls_wR_factor_gt 0.0961
_refine_ls_wR_factor_ref 0.1074
_reflns_number_gt 2014
_reflns_number_total 2854
_reflns_threshold_expression I>2\s(I)
_cod_data_source_file nc2019.cif
_cod_data_source_block I
_cod_original_cell_volume 800.11(13)
_cod_database_code 2209955
_cod_database_fobs_code 2209955

loop_
_symmetry_equiv_pos_as_xyz
'x, y, z'
'-x, -y, -z'

loop_
_atom_site_type_symbol
_atom_site_label
_atom_site_fract_x
_atom_site_fract_y
_atom_site_fract_z
_atom_site_U_iso_or_equiv
_atom_site_adp_type
_atom_site_calc_flag
_atom_site_refinement_flags
_atom_site_occupancy
C C1 0.4134(3) 0.3128(3) 0.4805(2) 0.0366(5) Uani d . 1
C C2 0.2166(3) 0.5122(3) 0.5462(2) 0.0418(6) Uani d . 1
H H2 0.1349 0.5954 0.5590 0.050 Uiso calc R 1
C C3 0.3113(3) 0.4087(3) 0.6317(2) 0.0360(5) Uani d . 1
C C4 0.3048(3) 0.4111(3) 0.7566(2) 0.0366(5) Uani d . 1
C C5 0.3877(3) 0.2882(3) 0.8414(2) 0.0446(6) Uani d . 1
H H5 0.4478 0.2030 0.8190 0.054 Uiso calc R 1
C C6 0.3820(3) 0.2911(3) 0.9582(2) 0.0456(6) Uani d . 1
H H6 0.4395 0.2079 1.0129 0.055 Uiso calc R 1
C C7 0.2926(3) 0.4152(3) 0.9959(2) 0.0431(6) Uani d . 1
C C8 0.2091(4) 0.5374(3) 0.9114(2) 0.0529(7) Uani d . 1
H H8 0.1471 0.6217 0.9344 0.063 Uiso calc R 1
C C9 0.2163(3) 0.5362(3) 0.7938(2) 0.0496(7) Uani d . 1
H H9 0.1610 0.6203 0.7388 0.059 Uiso calc R 1
C C10 0.2859(4) 0.4178(3) 1.1235(2) 0.0577(8) Uani d . 1
H H10A 0.3908 0.4492 1.1305 0.069 Uiso calc R 1
H H10B 0.2801 0.3187 1.1780 0.069 Uiso calc R 1
H H10C 0.1825 0.4871 1.1434 0.069 Uiso calc R 1
C C11 0.6516(3) 0.1103(3) 0.4506(2) 0.0364(5) Uani d . 1
H H11 0.6789 0.0931 0.5278 0.044 Uiso calc R 1
C C12 0.7546(3) 0.0232(3) 0.3820(2) 0.0364(5) Uani d . 1
C C13 0.8951(3) -0.0972(3) 0.4340(2) 0.0388(5) Uani d . 1
C C14 1.0189(3) -0.0858(3) 0.2279(2) 0.0433(6) Uani d . 1
C C15 0.7193(3) 0.0418(3) 0.2616(2) 0.0439(6) Uani d . 1
C C16 1.1031(4) -0.2007(3) 0.1627(3) 0.0618(8) Uani d . 1
H H16A 1.2180 -0.2482 0.1871 0.074 Uiso calc R 1
H H16B 1.1160 -0.1523 0.0771 0.074 Uiso calc R 1
H H16C 1.0293 -0.2754 0.1820 0.074 Uiso calc R 1
C C17 1.1170(4) 0.0421(4) 0.1988(3) 0.0628(8) Uani d . 1
H H17A 1.1240 0.0937 0.1138 0.075 Uiso calc R 1
H H17B 1.2349 0.0036 0.2204 0.075 Uiso calc R 1
H H17C 1.0550 0.1111 0.2434 0.075 Uiso calc R 1
N N1 0.4242(2) 0.2920(2) 0.59310(16) 0.0387(5) Uani d . 1
N N2 0.5140(2) 0.2185(2) 0.41422(17) 0.0411(5) Uani d . 1
H H2N 0.490(3) 0.231(3) 0.340(2) 0.049 Uiso d . 1
O O1 1.0065(2) -0.16508(19) 0.35537(14) 0.0465(4) Uani d . 1
O O2 0.8423(2) -0.0308(2) 0.19285(14) 0.0497(5) Uani d . 1
O O3 0.9144(2) -0.1455(2) 0.53983(14) 0.0494(5) Uani d . 1
O O4 0.5851(2) 0.1158(2) 0.21905(17) 0.0667(6) Uani d . 1
S S1 0.26723(8) 0.46952(8) 0.41271(5) 0.04501(19) Uani d . 1

loop_
_atom_site_aniso_label
_atom_site_aniso_U_11
_atom_site_aniso_U_22
_atom_site_aniso_U_33
_atom_site_aniso_U_12
_atom_site_aniso_U_13
_atom_site_aniso_U_23
C1 0.0326(11) 0.0366(13) 0.0410(12) -0.0046(10) -0.0044(9) -0.0132(10)
C2 0.0389(12) 0.0396(14) 0.0449(13) 0.0038(11) -0.0053(10) -0.0173(11)
C3 0.0312(11) 0.0345(13) 0.0417(12) -0.0044(10) -0.0001(9) -0.0141(10)
C4 0.0320(11) 0.0359(13) 0.0400(12) -0.0034(10) -0.0004(9) -0.0128(10)
C5 0.0408(13) 0.0423(15) 0.0486(14) 0.0049(11) -0.0040(10) -0.0200(12)
C6 0.0438(13) 0.0464(15) 0.0413(13) 0.0041(12) -0.0084(10) -0.0124(12)
C7 0.0405(12) 0.0472(15) 0.0410(13) -0.0039(12) -0.0023(10) -0.0166(11)
C8 0.0592(16) 0.0442(15) 0.0512(15) 0.0052(13) 0.0008(12) -0.0233(13)
C9 0.0530(15) 0.0408(15) 0.0440(13) 0.0066(13) -0.0044(11) -0.0094(12)
C10 0.0649(17) 0.0618(19) 0.0477(15) 0.0004(15) -0.0070(12) -0.0261(14)
C11 0.0357(11) 0.0372(13) 0.0347(11) -0.0043(11) -0.0046(9) -0.0102(10)
C12 0.0364(11) 0.0348(12) 0.0370(12) -0.0021(10) -0.0071(9) -0.0108(10)
C13 0.0385(12) 0.0323(12) 0.0434(13) -0.0041(10) -0.0064(10) -0.0094(11)
C14 0.0403(12) 0.0415(14) 0.0442(13) 0.0010(11) -0.0055(10) -0.0131(11)
C15 0.0453(13) 0.0432(14) 0.0421(13) 0.0051(12) -0.0087(11) -0.0184(11)
C16 0.0563(16) 0.061(2) 0.0651(18) 0.0089(15) -0.0021(13) -0.0315(16)
C17 0.0614(17) 0.064(2) 0.0594(17) -0.0188(16) 0.0048(13) -0.0166(15)
N1 0.0351(9) 0.0364(11) 0.0406(11) 0.0002(9) -0.0025(8) -0.0122(9)
N2 0.0391(10) 0.0442(12) 0.0363(10) 0.0032(9) -0.0054(8) -0.0139(9)
O1 0.0441(9) 0.0417(10) 0.0454(9) 0.0065(8) -0.0062(7) -0.0113(8)
O2 0.0462(9) 0.0577(12) 0.0452(9) 0.0090(9) -0.0107(7) -0.0249(9)
O3 0.0570(11) 0.0432(10) 0.0441(10) -0.0005(9) -0.0161(8) -0.0077(8)
O4 0.0613(11) 0.0801(16) 0.0579(11) 0.0302(11) -0.0307(9) -0.0352(11)
S1 0.0435(3) 0.0451(4) 0.0436(3) 0.0050(3) -0.0123(2) -0.0144(3)

loop_
_atom_type_symbol
_atom_type_description
_atom_type_scat_dispersion_real
_atom_type_scat_dispersion_imag
_atom_type_scat_source
C C 0.0181 0.0091 'International Tables Vol C Tables 4.2.6.8 and 6.1.1.4'
H H 0.0000 0.0000 'International Tables Vol C Tables 4.2.6.8 and 6.1.1.4'
N N 0.0311 0.0180 'International Tables Vol C Tables 4.2.6.8 and 6.1.1.4'
O O 0.0492 0.0322 'International Tables Vol C Tables 4.2.6.8 and 6.1.1.4'
S S 0.3331 0.5567 'International Tables Vol C Tables 4.2.6.8 and 6.1.1.4'

loop_
_geom_angle_atom_site_label_1
_geom_angle_atom_site_label_2
_geom_angle_atom_site_label_3
_geom_angle
N1 C1 N2 123.5(2)
N1 C1 S1 116.34(18)
N2 C1 S1 120.10(17)
C3 C2 S1 111.15(18)
C3 C2 H2 124.4
S1 C2 H2 124.4
C2 C3 N1 114.7(2)
C2 C3 C4 126.2(2)
N1 C3 C4 119.2(2)
C9 C4 C5 117.7(2)
C9 C4 C3 121.2(2)
C5 C4 C3 121.1(2)
C6 C5 C4 120.9(2)
C6 C5 H5 119.5
C4 C5 H5 119.5
C5 C6 C7 121.6(2)
C5 C6 H6 119.2
C7 C6 H6 119.2
C6 C7 C8 117.5(2)
C6 C7 C10 121.4(2)
C8 C7 C10 121.1(2)
C9 C8 C7 121.3(2)
C9 C8 H8 119.3
C7 C8 H8 119.3
C8 C9 C4 121.0(2)
C8 C9 H9 119.5
C4 C9 H9 119.5
C7 C10 H10A 109.5
C7 C10 H10B 109.5
H10A C10 H10B 109.5
C7 C10 H10C 109.5
H10A C10 H10C 109.5
H10B C10 H10C 109.5
N2 C11 C12 124.2(2)
N2 C11 H11 117.9
C12 C11 H11 117.9
C11 C12 C15 121.2(2)
C11 C12 C13 119.2(2)
C15 C12 C13 119.4(2)
O3 C13 O1 118.4(2)
O3 C13 C12 126.0(2)
O1 C13 C12 115.5(2)
O1 C14 O2 109.67(18)
O1 C14 C16 106.6(2)
O2 C14 C16 105.0(2)
O1 C14 C17 110.5(2)
O2 C14 C17 110.5(2)
C16 C14 C17 114.3(2)
O4 C15 O2 117.7(2)
O4 C15 C12 124.8(2)
O2 C15 C12 117.5(2)
C14 C16 H16A 109.5
C14 C16 H16B 109.5
H16A C16 H16B 109.5
C14 C16 H16C 109.5
H16A C16 H16C 109.5
H16B C16 H16C 109.5
C14 C17 H17A 109.5
C14 C17 H17B 109.5
H17A C17 H17B 109.5
C14 C17 H17C 109.5
H17A C17 H17C 109.5
H17B C17 H17C 109.5
C1 N1 C3 109.4(2)
C11 N2 C1 124.9(2)
C11 N2 H2N 115.4(17)
C1 N2 H2N 119.7(17)
C13 O1 C14 118.64(18)
C15 O2 C14 117.98(19)
C2 S1 C1 88.44(11)

loop_
_geom_bond_atom_site_label_1
_geom_bond_atom_site_label_2
_geom_bond_distance
_geom_bond_publ_flag
C1 N1 1.296(3) ?
C1 N2 1.387(3) ?
C1 S1 1.724(2) ?
C2 C3 1.360(3) ?
C2 S1 1.703(2) ?
C2 H2 0.9300 ?
C3 N1 1.392(3) ?
C3 C4 1.474(3) ?
C4 C9 1.390(3) ?
C4 C5 1.392(3) ?
C5 C6 1.379(3) ?
C5 H5 0.9300 ?
C6 C7 1.386(3) ?
C6 H6 0.9300 ?
C7 C8 1.389(4) ?
C7 C10 1.505(3) ?
C8 C9 1.382(4) ?
C8 H8 0.9300 ?
C9 H9 0.9300 ?
C10 H10A 0.9600 ?
C10 H10B 0.9600 ?
C10 H10C 0.9600 ?
C11 N2 1.336(3) y
C11 C12 1.364(3) y
C11 H11 0.9300 ?
C12 C15 1.448(3) ?
C12 C13 1.457(3) ?
C13 O3 1.210(3) ?
C13 O1 1.359(3) ?
C14 O1 1.443(3) ?
C14 O2 1.447(3) ?
C14 C16 1.497(3) ?
C14 C17 1.498(4) ?
C15 O4 1.218(3) ?
C15 O2 1.345(3) ?
C16 H16A 0.9600 ?
C16 H16B 0.9600 ?
C16 H16C 0.9600 ?
C17 H17A 0.9600 ?
C17 H17B 0.9600 ?
C17 H17C 0.9600 ?
N2 H2N 0.90(2) ?

loop_
_geom_hbond_atom_site_label_D
_geom_hbond_atom_site_label_H
_geom_hbond_atom_site_label_A
_geom_hbond_distance_DH
_geom_hbond_distance_HA
_geom_hbond_distance_DA
_geom_hbond_angle_DHA
N2 H2N O4 0.90(2) 2.00(3) 2.699(3) 134(2)

loop_
_geom_torsion_atom_site_label_1
_geom_torsion_atom_site_label_2
_geom_torsion_atom_site_label_3
_geom_torsion_atom_site_label_4
_geom_torsion
S1 C2 C3 N1 -0.9(3)
S1 C2 C3 C4 178.63(19)
C2 C3 C4 C9 -9.7(4)
N1 C3 C4 C9 169.9(2)
C2 C3 C4 C5 170.6(2)
N1 C3 C4 C5 -9.9(3)
C9 C4 C5 C6 -0.1(4)
C3 C4 C5 C6 179.7(2)
C4 C5 C6 C7 0.6(4)
C5 C6 C7 C8 -0.3(4)
C5 C6 C7 C10 179.7(3)
C6 C7 C8 C9 -0.6(4)
C10 C7 C8 C9 179.4(3)
C7 C8 C9 C4 1.2(4)
C5 C4 C9 C8 -0.8(4)
C3 C4 C9 C8 179.4(2)
N2 C11 C12 C15 -0.7(4)
N2 C11 C12 C13 -176.6(2)
C11 C12 C13 O3 12.5(4)
C15 C12 C13 O3 -163.4(2)
C11 C12 C13 O1 -171.5(2)
C15 C12 C13 O1 12.6(3)
C11 C12 C15 O4 -11.8(4)
C13 C12 C15 O4 164.1(3)
C11 C12 C15 O2 169.8(2)
C13 C12 C15 O2 -14.4(4)
N2 C1 N1 C3 177.9(2)
S1 C1 N1 C3 -1.0(3)
C2 C3 N1 C1 1.2(3)
C4 C3 N1 C1 -178.4(2)
C12 C11 N2 C1 -176.7(2)
N1 C1 N2 C11 -10.9(4)
S1 C1 N2 C11 167.92(19)
O3 C13 O1 C14 -162.9(2)
C12 C13 O1 C14 20.7(3)
O2 C14 O1 C13 -49.9(3)
C16 C14 O1 C13 -163.1(2)
C17 C14 O1 C13 72.1(3)
O4 C15 O2 C14 164.3(2)
C12 C15 O2 C14 -17.2(3)
O1 C14 O2 C15 47.7(3)
C16 C14 O2 C15 161.9(2)
C17 C14 O2 C15 -74.4(3)
C3 C2 S1 C1 0.30(19)
N1 C1 S1 C2 0.4(2)
N2 C1 S1 C2 -178.5(2)

loop_
_cod_related_entry_id
_cod_related_entry_database
_cod_related_entry_code
1 ChemSpider 4238732
